data_7200375
loop_
_publ_author_name
'Oswald, Iain D. H.'
'Crichton, Wilson A.'

_publ_section_title
;
 Structural similarities of 2-chlorophenol and 2-methylphenol
;
_journal_issue 3
_journal_name_full CrystEngComm
_journal_page_first 463
_journal_paper_doi 10.1039/b813878h
_journal_volume 11
_journal_year 2009
_chemical_formula_moiety 'C7 H8 O'
_chemical_formula_sum 'C7 H8 O'
_chemical_formula_weight 108.13
_chemical_name_common 2-methylphenol
_chemical_name_systematic
;
2-methylphenol
;
_space_group_IT_number 14
_symmetry_cell_setting monoclinic
_symmetry_space_group_name_Hall '-P 2yn'
_symmetry_space_group_name_H-M 'P 1 21/n 1'
_atom_sites_solution_hydrogens geom
_atom_sites_solution_primary direct
_atom_sites_solution_secondary difmap
_audit_creation_method SHELXL-97
_cell_angle_alpha 90.00
_cell_angle_beta 92.792(10)
_cell_angle_gamma 90.00
_cell_formula_units_Z 4
_cell_length_a 5.9637(4)
_cell_length_b 4.7006(3)
_cell_length_c 19.769(3)
_cell_measurement_reflns_used 633
_cell_measurement_temperature 298(2)
_cell_measurement_theta_max 21.40
_cell_measurement_theta_min 3.52
_cell_volume 553.53(10)
_computing_cell_refinement 'Bruker-Nonius Apex II'
_computing_data_collection 'Bruker-Nonius Apex II'
_computing_data_reduction 'Bruker SAINT'
_computing_molecular_graphics 'Bruker SHELXTL'
_computing_publication_material 'Bruker SHELXTL'
_computing_structure_refinement 'SHELXL-97 (Sheldrick, 1997)'
_computing_structure_solution 'SHELXS-97 (Sheldrick, 1990)'
_diffrn_ambient_temperature 298(2)
_diffrn_measured_fraction_theta_full 0.383
_diffrn_measured_fraction_theta_max 0.383
_diffrn_measurement_device_type 'CCD area detector'
_diffrn_measurement_method 'omega scans'
_diffrn_radiation_monochromator graphite
_diffrn_radiation_source 'fine-focus sealed tube'
_diffrn_radiation_type MoK\a
_diffrn_radiation_wavelength 0.71073
_diffrn_reflns_av_R_equivalents 0.0629
_diffrn_reflns_av_sigmaI/netI 0.0403
_diffrn_reflns_limit_h_max 6
_diffrn_reflns_limit_h_min -6
_diffrn_reflns_limit_k_max 5
_diffrn_reflns_limit_k_min -5
_diffrn_reflns_limit_l_max 8
_diffrn_reflns_limit_l_min -9
_diffrn_reflns_number 2367
_diffrn_reflns_theta_full 23.25
_diffrn_reflns_theta_max 23.25
_diffrn_reflns_theta_min 3.52
_diffrn_standards_decay_% 0
_diffrn_standards_number 0
_exptl_absorpt_coefficient_mu 0.085
_exptl_absorpt_correction_T_max 1.00
_exptl_absorpt_correction_T_min 0.327
_exptl_absorpt_correction_type multi-scan
_exptl_absorpt_process_details SADABS
_exptl_crystal_colour Colourless
_exptl_crystal_density_diffrn 1.298
_exptl_crystal_density_meas 0
_exptl_crystal_density_method 'not measured'
_exptl_crystal_description Plate
_exptl_crystal_F_000 232
_exptl_crystal_size_max 0.3
_exptl_crystal_size_mid 0.3
_exptl_crystal_size_min 0.3
_refine_diff_density_max 0.215
_refine_diff_density_min -0.200
_refine_diff_density_rms 0.052
_refine_ls_extinction_method none
_refine_ls_goodness_of_fit_ref 1.122
_refine_ls_hydrogen_treatment constr
_refine_ls_matrix_type full
_refine_ls_number_parameters 17
_refine_ls_number_reflns 307
_refine_ls_number_restraints 0
_refine_ls_restrained_S_all 1.122
_refine_ls_R_factor_all 0.1286
_refine_ls_R_factor_gt 0.0870
_refine_ls_shift/su_max 0.000
_refine_ls_shift/su_mean 0.000
_refine_ls_structure_factor_coef Fsqd
_refine_ls_weighting_details 'calc w=1/[\s^2^(Fo^2^)+(0.0762P)^2^+1.8389P] where P=(Fo^2^+2Fc^2^)/3'
_refine_ls_weighting_scheme calc
_refine_ls_wR_factor_gt 0.1957
_refine_ls_wR_factor_ref 0.2256
_reflns_number_gt 217
_reflns_number_total 307
_reflns_threshold_expression >2sigma(I)
_cod_data_source_file b813878h.txt
_cod_data_source_block MPII
_cod_depositor_comments
;
The following automatic conversions were performed:
'_symmetry_cell_setting' value 'Monoclinic' changed to 'monoclinic'
according to '/home/saulius/struct/CIF-dictionaries/cif_core.dic'
dictionary named 'cif_core.dic' version 2.4.1 from
2010-06-29.

'_exptl_absorpt_correction_type' value 'Multi-scan' changed
to 'multi-scan' according to
'/home/saulius/struct/CIF-dictionaries/cif_core.dic' dictionary named
'cif_core.dic' version 2.4.1 from 2010-06-29.

Automatic conversion script
Id: cif_fix_enum 1527 2010-12-29 10:47:43Z saulius 
;
_cod_original_sg_symbol_H-M P21/n
_cod_database_code 7200375

loop_
_symmetry_equiv_pos_as_xyz
'x, y, z'
'-x+1/2, y+1/2, -z+1/2'
'-x, -y, -z'
'x-1/2, -y-1/2, z-1/2'

loop_
_atom_site_label
_atom_site_type_symbol
_atom_site_fract_x
_atom_site_fract_y
_atom_site_fract_z
_atom_site_U_iso_or_equiv
_atom_site_adp_type
_atom_site_occupancy
_atom_site_symmetry_multiplicity
_atom_site_calc_flag
_atom_site_refinement_flags
_atom_site_disorder_assembly
_atom_site_disorder_group
C1 C 0.4767(4) 0.5171(6) 0.8262(3) 0.0303(19) Uiso 1 1 d G . .
C2 C 0.5026(5) 0.6422(7) 0.8898(3) 0.034(2) Uiso 1 1 d G . .
C3 C 0.6836(7) 0.5678(9) 0.9331(3) 0.048(2) Uiso 1 1 d G . .
H3 H 0.7009 0.6515 0.9757 0.057 Uiso 1 1 calc R . .
C4 C 0.8387(7) 0.3683(10) 0.9129(4) 0.049(2) Uiso 1 1 d G . .
H4 H 0.9598 0.3185 0.9419 0.059 Uiso 1 1 calc R . .
C5 C 0.8129(6) 0.2432(9) 0.8493(4) 0.042(2) Uiso 1 1 d G . .
H5 H 0.9167 0.1097 0.8357 0.050 Uiso 1 1 calc R . .
C6 C 0.6319(6) 0.3176(8) 0.8059(3) 0.041(2) Uiso 1 1 d G . .
H6 H 0.6146 0.2339 0.7634 0.050 Uiso 1 1 calc R . .
O7 O 0.2985(6) 0.5903(8) 0.7840(4) 0.0398(17) Uiso 1 1 d G . .
H7 H 0.2248 0.4478 0.7741 0.060 Uiso 1 1 calc R . .
C8 C 0.3307(8) 0.8567(11) 0.9117(4) 0.046(2) Uiso 1 1 d G . .
H81 H 0.3641 1.0401 0.8933 0.069 Uiso 1 1 calc R . .
H82 H 0.3355 0.8676 0.9602 0.069 Uiso 1 1 calc R . .
H83 H 0.1836 0.7982 0.8954 0.069 Uiso 1 1 calc R . .

loop_
_atom_type_symbol
_atom_type_description
_atom_type_scat_dispersion_real
_atom_type_scat_dispersion_imag
_atom_type_scat_source
C C 0.0033 0.0016 'International Tables Vol C Tables 4.2.6.8 and 6.1.1.4'
H H 0.0000 0.0000 'International Tables Vol C Tables 4.2.6.8 and 6.1.1.4'
O O 0.0106 0.0060 'International Tables Vol C Tables 4.2.6.8 and 6.1.1.4'

loop_
_geom_angle_atom_site_label_1
_geom_angle_atom_site_label_2
_geom_angle_atom_site_label_3
_geom_angle
_geom_angle_site_symmetry_1
_geom_angle_site_symmetry_3
_geom_angle_publ_flag
O7 C1 C2 119.7 . . ?
O7 C1 C6 120.3 . . ?
C2 C1 C6 120.0 . . ?
C1 C2 C3 120.0 . . ?
C1 C2 C8 119.5 . . ?
C3 C2 C8 120.5 . . ?
C4 C3 C2 120.0 . . ?
C4 C3 H3 120.0 . . ?
C2 C3 H3 120.0 . . ?
C5 C4 C3 120.0 . . ?
C5 C4 H4 120.0 . . ?
C3 C4 H4 120.0 . . ?
C4 C5 C6 120.0 . . ?
C4 C5 H5 120.0 . . ?
C6 C5 H5 120.0 . . ?
C5 C6 C1 120.0 . . ?
C5 C6 H6 120.0 . . ?
C1 C6 H6 120.0 . . ?
C1 O7 H7 109.5 . . ?
C2 C8 H81 109.5 . . ?
C2 C8 H82 109.5 . . ?
H81 C8 H82 109.5 . . ?
C2 C8 H83 109.5 . . ?
H81 C8 H83 109.5 . . ?
H82 C8 H83 109.5 . . ?

loop_
_geom_bond_atom_site_label_1
_geom_bond_atom_site_label_2
_geom_bond_distance
_geom_bond_site_symmetry_2
_geom_bond_publ_flag
C1 O7 1.3621 . ?
C1 C2 1.3900 . ?
C1 C6 1.3900 . ?
C2 C3 1.3900 . ?
C2 C8 1.5158 . ?
C3 C4 1.3900 . ?
C3 H3 0.9300 . ?
C4 C5 1.3900 . ?
C4 H4 0.9300 . ?
C5 C6 1.3900 . ?
C5 H5 0.9300 . ?
C6 H6 0.9300 . ?
O7 H7 0.8200 . ?
C8 H81 0.9600 . ?
C8 H82 0.9600 . ?
C8 H83 0.9600 . ?

loop_
_geom_hbond_atom_site_label_D
_geom_hbond_atom_site_label_H
_geom_hbond_atom_site_label_A
_geom_hbond_distance_DH
_geom_hbond_distance_HA
_geom_hbond_distance_DA
_geom_hbond_angle_DHA
_geom_hbond_site_symmetry_A
O7 H7 O7 0.82 2.04 2.756(8) 146.1 2_546

loop_
_cod_related_entry_id
_cod_related_entry_database
_cod_related_entry_code
1 ChemSpider 13835772
